data_4335817
loop_
_publ_author_name
'Robert M. Edkins'
'Katharina Fucke'
'Michael J. G. Peach'
'Andrew G. Crawford'
'Todd B. Marder'
'Andrew Beeby'

_publ_section_title
;
 Syntheses, Structures, and Comparison of the Photophysical Properties of
 Cyclometalated Iridium Complexes Containing the Isomeric 1- and
 2-(2'-pyridyl)pyrene Ligands
;
_journal_name_full 'Inorganic Chemistry'
_journal_page_first 9842
_journal_page_last 9860
_journal_paper_doi 10.1021/ic400819f
_journal_volume 52
_journal_year 2013
_chemical_formula_moiety 'C47 H31 Ir N2 O2, C Cl2'
_chemical_formula_sum 'C48 H31 Cl2 Ir N2 O2'
_chemical_formula_weight 930.85
_chemical_name_systematic
;
 ? 
;
_space_group_crystal_system orthorhombic
_space_group_IT_number 60
_space_group_name_Hall '-P 2n 2ab'
_space_group_name_H-M_alt 'P b c n'
_symmetry_space_group_name_Hall '-P 2n 2ab'
_symmetry_space_group_name_H-M 'P b c n'
_atom_sites_solution_hydrogens geom
_atom_sites_solution_primary direct
_atom_sites_solution_secondary difmap
_audit_creation_date 2012-09-10
_audit_creation_method
;
  Olex2 1.1
  (compiled 2011.11.01 svn.r2039, GUI svn.r3906)
;
_cell_angle_alpha 90.00
_cell_angle_beta 90.00
_cell_angle_gamma 90.00
_cell_formula_units_Z 4
_cell_length_a 7.8382(3)
_cell_length_b 22.5797(8)
_cell_length_c 20.4029(7)
_cell_measurement_reflns_used 2461
_cell_measurement_temperature 120(2)
_cell_measurement_theta_max 21.10
_cell_measurement_theta_min 2.69
_cell_volume 3611.0(2)
_computing_cell_refinement 'Bruker SMART'
_computing_data_collection 'Bruker SMART'
_computing_data_reduction 'Bruker SAINT'
_computing_molecular_graphics
;
O. V. Dolomanov, L. J. Bourhis, R. J. Gildea, J. A. K. Howard and H. Puschmann,
OLEX2: a complete structure solution, refinement and analysis program.
J. Appl. Cryst. (2009). 42, 339-341.
;
_computing_publication_material
;
O. V. Dolomanov, L. J. Bourhis, R. J. Gildea, J. A. K. Howard and H. Puschmann,
OLEX2: a complete structure solution, refinement and analysis program.
J. Appl. Cryst. (2009). 42, 339-341.
;
_computing_structure_refinement
;
olex2.refine (L.J. Bourhis, O.V. Dolomanov, R.J. Gildea, J.A.K. Howard,
H. Puschmann, in preparation, 2011)
;
_computing_structure_solution 'SHELXS-97 (Sheldrick, 1990)'
_diffrn_ambient_temperature 393(2)
_diffrn_measured_fraction_theta_full 0.999
_diffrn_measured_fraction_theta_max 0.999
_diffrn_measurement_device_type 'CCD area detector'
_diffrn_measurement_method 'phi and omega scans'
_diffrn_radiation_monochromator graphite
_diffrn_radiation_type MoK\a
_diffrn_radiation_wavelength 0.71073
_diffrn_reflns_av_R_equivalents 0.0865
_diffrn_reflns_av_unetI/netI 0.0518
_diffrn_reflns_limit_h_max 8
_diffrn_reflns_limit_h_min -8
_diffrn_reflns_limit_k_max 25
_diffrn_reflns_limit_k_min -18
_diffrn_reflns_limit_l_max 22
_diffrn_reflns_limit_l_min -22
_diffrn_reflns_number 16957
_diffrn_reflns_theta_full 23.26
_diffrn_reflns_theta_max 23.26
_diffrn_reflns_theta_min 2.00
_diffrn_source 'fine-focus sealed tube'
_exptl_absorpt_coefficient_mu 3.892
_exptl_absorpt_correction_T_max 1.000000
_exptl_absorpt_correction_T_min 0.702125
_exptl_absorpt_correction_type multi-scan
_exptl_absorpt_process_details SADABS
_exptl_crystal_colour red
_exptl_crystal_density_diffrn 1.712
_exptl_crystal_description 'fragment of plate'
_exptl_crystal_F_000 1840
_exptl_crystal_size_max 0.08
_exptl_crystal_size_mid 0.08
_exptl_crystal_size_min 0.02
_refine_diff_density_max 1.285
_refine_diff_density_min -1.279
_refine_diff_density_rms 0.121
_refine_ls_extinction_method none
_refine_ls_goodness_of_fit_ref 1.028
_refine_ls_hydrogen_treatment constr
_refine_ls_matrix_type full
_refine_ls_number_parameters 250
_refine_ls_number_reflns 2603
_refine_ls_number_restraints 12
_refine_ls_restrained_S_all 1.026
_refine_ls_R_factor_all 0.0723
_refine_ls_R_factor_gt 0.0379
_refine_ls_shift/su_max 0.001
_refine_ls_shift/su_mean 0.000
_refine_ls_structure_factor_coef Fsqd
_refine_ls_weighting_details 'calc w=1/[\s^2^(Fo^2^)+(0.0398P)^2^+10.4644P] where P=(Fo^2^+2Fc^2^)/3'
_refine_ls_weighting_scheme calc
_refine_ls_wR_factor_gt 0.0776
_refine_ls_wR_factor_ref 0.0894
_reflns_number_gt 1702
_reflns_number_total 2603
_reflns_threshold_expression >2sigma(I)
_cod_data_source_file ic400819f_si_002_3.cif
_cod_data_source_block Ir(1-pypyr)2(acac)
_cod_database_code 4335817

loop_
_space_group_symop_id
_space_group_symop_operation_xyz
1 'x, y, z'
2 '-x+1/2, -y+1/2, z+1/2'
3 'x+1/2, -y+1/2, -z'
4 '-x, y, -z+1/2'
5 '-x, -y, -z'
6 'x-1/2, y-1/2, -z-1/2'
7 '-x-1/2, y-1/2, z'
8 'x, -y, z-1/2'

loop_
_atom_site_label
_atom_site_type_symbol
_atom_site_fract_x
_atom_site_fract_y
_atom_site_fract_z
_atom_site_U_iso_or_equiv
_atom_site_adp_type
_atom_site_occupancy
_atom_site_symmetry_multiplicity
_atom_site_calc_flag
_atom_site_refinement_flags
Ir1 Ir 0.0000 0.037966(18) 0.2500 0.01944(15) Uani 1 2 d S
N1 N 0.1933(8) 0.0350(3) 0.3155(3) 0.0176(14) Uani 1 1 d .
C2 C -0.2434(10) -0.0547(3) 0.3050(3) 0.0212(19) Uani 1 1 d .
H2 H -0.3101 -0.0492 0.2666 0.025 Uiso 1 1 calc R
C3 C -0.0898(10) -0.0236(4) 0.3112(4) 0.023(2) Uani 1 1 d .
O4 O 0.1143(6) 0.1070(2) 0.1921(2) 0.0202(12) Uani 1 1 d .
C5 C -0.4558(9) -0.1270(3) 0.3460(4) 0.021(2) Uani 1 1 d .
H5 H -0.5173 -0.1236 0.3060 0.026 Uiso 1 1 calc R
C6 C -0.2081(10) -0.1001(3) 0.4129(3) 0.0206(18) Uani 1 1 d .
C7 C -0.0525(9) -0.0681(4) 0.4217(3) 0.0195(19) Uani 1 1 d .
C8 C -0.3021(10) -0.0938(3) 0.3536(3) 0.0204(19) Uani 1 1 d .
C9 C 0.3385(10) 0.0665(4) 0.3108(4) 0.0246(19) Uani 1 1 d .
H9 H 0.3462 0.0946 0.2762 0.030 Uiso 1 1 calc R
C10 C -0.2752(10) -0.1370(4) 0.4642(4) 0.0234(19) Uani 1 1 d .
C11 C -0.1882(10) -0.1412(4) 0.5247(4) 0.025(2) Uani 1 1 d .
C12 C -0.2531(10) -0.1782(4) 0.5739(4) 0.0253(19) Uani 1 1 d U
H12 H -0.1952 -0.1811 0.6147 0.030 Uiso 1 1 calc R
C14 C 0.4751(10) 0.0615(4) 0.3516(4) 0.028(2) Uani 1 1 d .
H14 H 0.5725 0.0862 0.3472 0.033 Uiso 1 1 calc R
C15 C 0.1766(10) -0.0047(4) 0.3667(3) 0.0194(18) Uani 1 1 d .
C16 C 0.3193(10) -0.0150(4) 0.4071(4) 0.024(2) Uani 1 1 d .
H16 H 0.3149 -0.0452 0.4394 0.029 Uiso 1 1 calc R
C17 C -0.5181(11) -0.1635(3) 0.3939(3) 0.0231(18) Uani 1 1 d .
H17 H -0.6202 -0.1852 0.3869 0.028 Uiso 1 1 calc R
C19 C 0.0083(12) -0.0335(3) 0.3684(3) 0.0221(16) Uani 1 1 d .
C20 C 0.4652(9) 0.0184(4) 0.4000(4) 0.027(2) Uani 1 1 d .
H20 H 0.5594 0.0119 0.4284 0.032 Uiso 1 1 calc R
C24 C 0.0232(11) -0.0706(4) 0.4860(4) 0.027(2) Uani 1 1 d .
H24 H 0.1208 -0.0470 0.4949 0.033 Uiso 1 1 calc R
C30 C -0.4279(10) -0.1685(4) 0.4548(4) 0.0226(19) Uani 1 1 d .
C32 C -0.3988(11) -0.2103(4) 0.5638(4) 0.032(2) Uani 1 1 d .
H32 H -0.4395 -0.2358 0.5973 0.038 Uiso 1 1 calc R
C33 C -0.0395(9) -0.1053(4) 0.5339(3) 0.025(2) Uani 1 1 d .
H33 H 0.0165 -0.1059 0.5752 0.030 Uiso 1 1 calc R
C34 C -0.4893(13) -0.2060(3) 0.5046(3) 0.0293(18) Uani 1 1 d .
H34 H -0.5910 -0.2281 0.4982 0.035 Uiso 1 1 calc R
C1 C 0.0000 0.1892(5) 0.2500 0.033(3) Uani 1 2 d S
H1 H 0.0000 0.2313 0.2500 0.040 Uiso 1 2 calc SR
C4 C 0.0987(10) 0.1614(4) 0.2015(3) 0.0201(18) Uani 1 1 d U
C13 C 0.1982(11) 0.2009(4) 0.1550(5) 0.042(3) Uani 1 1 d .
H13A H 0.3205 0.1971 0.1641 0.064 Uiso 1 1 calc R
H13B H 0.1630 0.2422 0.1612 0.064 Uiso 1 1 calc R
H13C H 0.1754 0.1888 0.1097 0.064 Uiso 1 1 calc R
Cl1 Cl 0.3413(4) 0.2956(2) 0.28256(14) 0.1193(19) Uani 1 1 d .
C18 C 0.490(3) 0.3301(7) 0.2767(7) 0.034(4) Uiso 0.50 1 d P

loop_
_atom_site_aniso_label
_atom_site_aniso_U_11
_atom_site_aniso_U_22
_atom_site_aniso_U_33
_atom_site_aniso_U_23
_atom_site_aniso_U_13
_atom_site_aniso_U_12
Ir1 0.0203(2) 0.0215(2) 0.0164(2) 0.000 -0.0021(3) 0.000
N1 0.024(4) 0.016(4) 0.013(3) -0.007(3) 0.003(3) -0.003(3)
C2 0.025(4) 0.024(5) 0.015(4) -0.006(4) -0.004(3) 0.004(4)
C3 0.020(4) 0.033(6) 0.018(4) -0.002(4) -0.005(3) 0.002(4)
O4 0.016(3) 0.023(3) 0.021(3) -0.002(2) 0.000(2) 0.000(2)
C5 0.027(6) 0.020(4) 0.017(4) 0.000(3) -0.003(3) 0.005(3)
C6 0.026(4) 0.013(5) 0.023(4) 0.000(3) 0.001(3) 0.004(4)
C7 0.017(4) 0.024(5) 0.018(4) -0.003(4) -0.001(3) 0.003(3)
C8 0.032(5) 0.018(5) 0.011(4) 0.003(3) 0.000(3) 0.002(4)
C9 0.034(5) 0.022(5) 0.018(4) 0.001(4) 0.002(4) -0.006(4)
C10 0.020(4) 0.027(5) 0.024(4) -0.006(4) 0.000(3) 0.009(4)
C11 0.024(5) 0.026(5) 0.025(4) 0.007(4) 0.007(3) 0.005(4)
C12 0.026(2) 0.025(2) 0.025(2) 0.0003(10) 0.0001(10) 0.0005(10)
C14 0.019(5) 0.039(5) 0.026(4) -0.002(3) 0.007(4) -0.013(4)
C15 0.023(4) 0.021(5) 0.014(4) -0.005(4) 0.000(3) 0.002(4)
C16 0.026(5) 0.027(5) 0.020(4) 0.002(4) -0.007(4) 0.000(4)
C17 0.016(4) 0.026(4) 0.027(4) -0.007(3) 0.002(4) -0.002(4)
C19 0.029(4) 0.018(4) 0.019(3) 0.000(3) -0.006(5) 0.006(6)
C20 0.016(5) 0.043(5) 0.022(4) -0.004(4) -0.004(3) -0.006(4)
C24 0.026(5) 0.029(5) 0.027(4) -0.007(4) -0.007(4) 0.001(5)
C30 0.024(4) 0.022(5) 0.022(4) 0.002(4) -0.001(3) 0.000(4)
C32 0.034(5) 0.033(6) 0.029(5) 0.004(4) 0.007(4) 0.008(4)
C33 0.029(6) 0.032(5) 0.015(4) 0.008(4) -0.001(3) 0.003(4)
C34 0.026(4) 0.029(5) 0.033(4) 0.004(3) 0.006(5) 0.003(6)
C1 0.023(5) 0.026(6) 0.050(7) 0.000 0.009(8) 0.000
C4 0.0197(19) 0.020(2) 0.0205(19) 0.0004(10) -0.0005(10) 0.0003(10)
C13 0.022(5) 0.040(7) 0.065(6) 0.005(5) 0.012(4) 0.003(5)
Cl1 0.0482(18) 0.267(6) 0.0431(16) 0.053(3) 0.0209(15) 0.059(3)

loop_
_atom_type_symbol
_atom_type_description
_atom_type_scat_dispersion_real
_atom_type_scat_dispersion_imag
_atom_type_scat_source
C C 0.0033 0.0016 'International Tables Vol C Tables 4.2.6.8 and 6.1.1.4'
Cl Cl 0.1484 0.1585 'International Tables Vol C Tables 4.2.6.8 and 6.1.1.4'
Ir Ir -1.4442 7.9887 'International Tables Vol C Tables 4.2.6.8 and 6.1.1.4'
N N 0.0061 0.0033 'International Tables Vol C Tables 4.2.6.8 and 6.1.1.4'
O O 0.0106 0.0060 'International Tables Vol C Tables 4.2.6.8 and 6.1.1.4'
H H 0.0000 0.0000 'International Tables Vol C Tables 4.2.6.8 and 6.1.1.4'

loop_
_geom_angle_atom_site_label_1
_geom_angle_atom_site_label_2
_geom_angle_atom_site_label_3
_geom_angle
_geom_angle_site_symmetry_1
_geom_angle_site_symmetry_3
N1 Ir1 N1 176.2(4) . 4
N1 Ir1 O4 88.5(2) 4 .
N1 Ir1 O4 94.3(2) 4 4
N1 Ir1 O4 88.5(2) . 4
N1 Ir1 O4 94.3(2) . .
C3 Ir1 N1 97.2(3) 4 .
C3 Ir1 N1 80.1(3) . .
C3 Ir1 N1 80.1(3) 4 4
C3 Ir1 N1 97.2(3) . 4
C3 Ir1 C3 91.8(4) 4 .
C3 Ir1 O4 90.8(3) . 4
C3 Ir1 O4 90.8(3) 4 .
C3 Ir1 O4 174.0(2) . .
C3 Ir1 O4 174.0(2) 4 4
O4 Ir1 O4 87.1(3) . 4
C9 N1 Ir1 124.7(5) . .
C9 N1 C15 118.5(6) . .
C15 N1 Ir1 116.8(5) . .
C3 C2 H2 118.9 . .
C8 C2 H2 118.9 . .
C8 C2 C3 122.2(7) . .
C2 C3 Ir1 126.5(6) . .
C19 C3 Ir1 115.8(6) . .
C19 C3 C2 117.6(8) . .
C4 O4 Ir1 126.0(5) . .
C8 C5 H5 118.7 . .
C17 C5 H5 118.7 . .
C17 C5 C8 122.7(7) . .
C8 C6 C7 119.8(7) . .
C8 C6 C10 119.2(7) . .
C10 C6 C7 120.9(7) . .
C6 C7 C24 116.5(7) . .
C19 C7 C6 117.9(7) . .
C19 C7 C24 125.5(7) . .
C2 C8 C5 122.0(7) . .
C2 C8 C6 119.6(7) . .
C6 C8 C5 118.5(7) . .
N1 C9 H9 117.4 . .
N1 C9 C14 125.2(8) . .
C14 C9 H9 117.4 . .
C11 C10 C6 119.9(7) . .
C30 C10 C6 120.3(7) . .
C30 C10 C11 119.8(7) . .
C10 C11 C33 118.0(7) . .
C12 C11 C10 119.4(8) . .
C12 C11 C33 122.6(7) . .
C11 C12 H12 119.7 . .
C32 C12 C11 120.7(8) . .
C32 C12 H12 119.7 . .
C9 C14 H14 121.6 . .
C9 C14 C20 116.7(8) . .
C20 C14 H14 121.6 . .
N1 C15 C16 118.3(7) . .
N1 C15 C19 112.9(6) . .
C16 C15 C19 128.7(7) . .
C15 C16 H16 119.7 . .
C20 C16 C15 120.5(8) . .
C20 C16 H16 119.7 . .
C5 C17 H17 120.3 . .
C5 C17 C30 119.4(8) . .
C30 C17 H17 120.3 . .
C3 C19 C7 122.4(8) . .
C3 C19 C15 113.4(7) . .
C7 C19 C15 124.2(7) . .
C14 C20 H20 119.9 . .
C16 C20 C14 120.3(7) . .
C16 C20 H20 119.9 . .
C7 C24 H24 118.9 . .
C33 C24 C7 122.3(8) . .
C33 C24 H24 118.9 . .
C10 C30 C17 119.9(7) . .
C34 C30 C10 119.8(8) . .
C34 C30 C17 120.3(8) . .
C12 C32 H32 119.5 . .
C12 C32 C34 121.0(8) . .
C34 C32 H32 119.5 . .
C11 C33 H33 118.9 . .
C24 C33 C11 122.1(7) . .
C24 C33 H33 118.9 . .
C30 C34 C32 119.4(9) . .
C30 C34 H34 120.3 . .
C32 C34 H34 120.3 . .
C4 C1 H1 116.5 4 .
C4 C1 H1 116.5 . .
C4 C1 C4 127.0(11) . 4
O4 C4 C1 126.9(8) . .
O4 C4 C13 115.5(7) . .
C1 C4 C13 117.5(8) . .
C4 C13 H13A 109.5 . .
C4 C13 H13B 109.5 . .
C4 C13 H13C 109.5 . .
H13A C13 H13B 109.5 . .
H13A C13 H13C 109.5 . .
H13B C13 H13C 109.5 . .
C18 Cl1 C18 33.5(10) . 4_655
Cl1 C18 Cl1 113.2(10) . 4_655
C18 C18 Cl1 44.6(15) 4_655 4_655
C18 C18 Cl1 102(2) 4_655 .

loop_
_geom_bond_atom_site_label_1
_geom_bond_atom_site_label_2
_geom_bond_distance
_geom_bond_site_symmetry_2
Ir1 N1 2.021(6) 4
Ir1 N1 2.021(6) .
Ir1 C3 1.997(8) 4
Ir1 C3 1.997(8) .
Ir1 O4 2.150(5) 4
Ir1 O4 2.150(5) .
N1 C9 1.346(10) .
N1 C15 1.382(9) .
C2 H2 0.9500 .
C2 C3 1.400(11) .
C2 C8 1.404(10) .
C3 C19 1.414(10) .
O4 C4 1.251(9) .
C5 H5 0.9500 .
C5 C8 1.427(10) .
C5 C17 1.369(10) .
C6 C7 1.428(10) .
C6 C8 1.424(10) .
C6 C10 1.438(11) .
C7 C19 1.421(11) .
C7 C24 1.442(10) .
C9 H9 0.9500 .
C9 C14 1.362(11) .
C10 C11 1.414(10) .
C10 C30 1.406(11) .
C11 C12 1.401(11) .
C11 C33 1.432(11) .
C12 H12 0.9500 .
C12 C32 1.368(12) .
C14 H14 0.9500 .
C14 C20 1.389(11) .
C15 C16 1.409(10) .
C15 C19 1.472(12) .
C16 H16 0.9500 .
C16 C20 1.377(11) .
C17 H17 0.9500 .
C17 C30 1.434(10) .
C20 H20 0.9500 .
C24 H24 0.9500 .
C24 C33 1.346(11) .
C30 C34 1.407(11) .
C32 H32 0.9500 .
C32 C34 1.404(11) .
C33 H33 0.9500 .
C34 H34 0.9500 .
C1 H1 0.9500 .
C1 C4 1.403(9) 4
C1 C4 1.403(9) .
C4 C13 1.517(11) .
C13 H13A 0.9800 .
C13 H13B 0.9800 .
C13 H13C 0.9800 .
Cl1 C18 1.955(19) 4_655
Cl1 C18 1.40(2) .
C18 Cl1 1.955(18) 4_655
C18 C18 1.10(3) 4_655

loop_
_geom_torsion_atom_site_label_1
_geom_torsion_atom_site_label_2
_geom_torsion_atom_site_label_3
_geom_torsion_atom_site_label_4
_geom_torsion
_geom_torsion_site_symmetry_1
_geom_torsion_site_symmetry_4
Ir1 N1 C9 C14 -174.5(6) . .
Ir1 N1 C15 C16 169.9(5) . .
Ir1 N1 C15 C19 -6.5(8) . .
Ir1 C3 C19 C7 169.0(6) . .
Ir1 C3 C19 C15 -10.9(9) . .
Ir1 O4 C4 C1 -2.2(10) . .
Ir1 O4 C4 C13 177.8(5) . .
N1 Ir1 N1 C9 131.9(6) 4 .
N1 Ir1 N1 C15 -44.9(5) 4 .
N1 Ir1 C3 C2 -178.3(7) . .
N1 Ir1 C3 C2 -1.1(7) 4 .
N1 Ir1 C3 C19 -177.0(6) 4 .
N1 Ir1 C3 C19 5.8(6) . .
N1 Ir1 O4 C4 -87.2(6) . .
N1 Ir1 O4 C4 95.4(6) 4 .
N1 C9 C14 C20 2.9(12) . .
N1 C15 C16 C20 7.1(11) . .
N1 C15 C19 C3 11.1(9) . .
N1 C15 C19 C7 -168.8(7) . .
C2 C3 C19 C7 -7.3(12) . .
C2 C3 C19 C15 172.8(7) . .
C3 Ir1 N1 C9 86.8(6) 4 .
C3 Ir1 N1 C9 177.4(7) . .
C3 Ir1 N1 C15 -90.0(5) 4 .
C3 Ir1 N1 C15 0.6(5) . .
C3 Ir1 C3 C2 -81.3(7) 4 .
C3 Ir1 C3 C19 102.8(7) 4 .
C3 Ir1 O4 C4 175.5(6) 4 .
C3 Ir1 O4 C4 -69(3) . .
C3 C2 C8 C5 -177.8(7) . .
C3 C2 C8 C6 3.3(12) . .
O4 Ir1 N1 C9 -4.5(6) . .
O4 Ir1 N1 C9 -91.6(6) 4 .
O4 Ir1 N1 C15 91.7(5) 4 .
O4 Ir1 N1 C15 178.7(5) . .
O4 Ir1 C3 C2 93.4(7) 4 .
O4 Ir1 C3 C2 163(2) . .
O4 Ir1 C3 C19 -13(3) . .
O4 Ir1 C3 C19 -82.5(6) 4 .
O4 Ir1 O4 C4 1.1(5) 4 .
C5 C17 C30 C10 -1.2(12) . .
C5 C17 C30 C34 -179.7(7) . .
C6 C7 C19 C3 8.6(11) . .
C6 C7 C19 C15 -171.5(7) . .
C6 C7 C24 C33 5.8(12) . .
C6 C10 C11 C12 -178.7(7) . .
C6 C10 C11 C33 3.6(11) . .
C6 C10 C30 C17 -0.6(12) . .
C6 C10 C30 C34 177.9(7) . .
C7 C6 C8 C2 -1.8(11) . .
C7 C6 C8 C5 179.2(7) . .
C7 C6 C10 C11 0.9(11) . .
C7 C6 C10 C30 -179.6(7) . .
C7 C24 C33 C11 -1.3(13) . .
C8 C2 C3 Ir1 -174.7(6) . .
C8 C2 C3 C19 1.2(12) . .
C8 C5 C17 C30 0.8(11) . .
C8 C6 C7 C19 -3.9(11) . .
C8 C6 C7 C24 172.0(7) . .
C8 C6 C10 C11 -176.6(7) . .
C8 C6 C10 C30 2.9(11) . .
C9 N1 C15 C16 -7.1(10) . .
C9 N1 C15 C19 176.5(6) . .
C9 C14 C20 C16 -2.9(12) . .
C10 C6 C7 C19 178.7(7) . .
C10 C6 C7 C24 -5.5(11) . .
C10 C6 C8 C2 175.7(7) . .
C10 C6 C8 C5 -3.3(11) . .
C10 C11 C12 C32 0.2(12) . .
C10 C11 C33 C24 -3.6(12) . .
C10 C30 C34 C32 1.5(12) . .
C11 C10 C30 C17 178.8(7) . .
C11 C10 C30 C34 -2.7(12) . .
C11 C12 C32 C34 -1.4(13) . .
C12 C11 C33 C24 178.9(8) . .
C12 C32 C34 C30 0.6(13) . .
C15 N1 C9 C14 2.2(12) . .
C15 C16 C20 C14 -2.0(12) . .
C16 C15 C19 C3 -164.8(8) . .
C16 C15 C19 C7 15.3(13) . .
C17 C5 C8 C2 -177.4(7) . .
C17 C5 C8 C6 1.5(11) . .
C17 C30 C34 C32 180.0(8) . .
C19 C7 C24 C33 -178.8(8) . .
C19 C15 C16 C20 -177.2(8) . .
C24 C7 C19 C3 -166.8(8) . .
C24 C7 C19 C15 13.1(12) . .
C30 C10 C11 C12 1.8(12) . .
C30 C10 C11 C33 -175.8(7) . .
C33 C11 C12 C32 177.7(8) . .
C4 C1 C4 O4 1.3(6) 4 .
C4 C1 C4 C13 -178.8(7) 4 .
C18 Cl1 C18 Cl1 -45.5(10) 4_655 4_655
